data_2239418
loop_
_publ_author_name
'Schollmeyer, Dieter'
'Detert, Heiner'

_publ_section_title
;
 3-(4-Hexyloxyphenyl)-1,2,4-triazolo[3,4-<i>b</i>]benzothiazole
;
_journal_issue 3
_journal_name_full 'Acta Crystallographica Section E'
_journal_page_first o247
_journal_paper_doi 10.1107/S1600536814002153
_journal_volume 70
_journal_year 2014
_chemical_formula_iupac 'C20 H21 N3 O S'
_chemical_formula_moiety 'C20 H21 N3 O S'
_chemical_formula_sum 'C20 H21 N3 O S'
_chemical_formula_weight 351.46
_chemical_melting_point 400
_chemical_name_systematic
;
3-(4-Hexyloxyphenyl)-1,2,4-triazolo[3,4-<i>b</i>]benzothiazole
;
_space_group_IT_number 60
_symmetry_cell_setting orthorhombic
_symmetry_space_group_name_Hall '-P 2n 2ab'
_symmetry_space_group_name_H-M 'P b c n'
_atom_sites_solution_hydrogens geom
_atom_sites_solution_primary direct
_atom_sites_solution_secondary difmap
_audit_creation_method SHELXL-97
_cell_angle_alpha 90.00
_cell_angle_beta 90.00
_cell_angle_gamma 90.00
_cell_formula_units_Z 8
_cell_length_a 10.7369(4)
_cell_length_b 9.1770(3)
_cell_length_c 35.6567(11)
_cell_measurement_reflns_used 32877
_cell_measurement_temperature 193(2)
_cell_measurement_theta_max 33.71
_cell_measurement_theta_min 2.21
_cell_volume 3513.3(2)
_computing_cell_refinement 'X-AREA (Stoe & Cie, 2011)'
_computing_data_collection 'X-AREA (Stoe & Cie, 2011)'
_computing_data_reduction 'X-RED (Stoe & Cie, 2011)'
_computing_molecular_graphics 'PLATON (Spek, 2009)'
_computing_publication_material 'PLATON (Spek, 2009)'
_computing_structure_refinement 'SHELXL97 (Sheldrick, 2008)'
_computing_structure_solution 'SIR97 (Altomare <i>et al.</i>, 1999)'
_diffrn_ambient_temperature 193(2)
_diffrn_detector_area_resol_mean 6.67
_diffrn_measured_fraction_theta_full 0.998
_diffrn_measured_fraction_theta_max 0.998
_diffrn_measurement_device '2-circle goniometer'
_diffrn_measurement_device_type 'Stoe IPDS 2T'
_diffrn_measurement_method 'rotation method'
_diffrn_radiation_monochromator graphite
_diffrn_radiation_type MoK\a
_diffrn_radiation_wavelength 0.71073
_diffrn_reflns_av_R_equivalents 0.0743
_diffrn_reflns_av_sigmaI/netI 0.0335
_diffrn_reflns_limit_h_max 14
_diffrn_reflns_limit_h_min -14
_diffrn_reflns_limit_k_max 12
_diffrn_reflns_limit_k_min -8
_diffrn_reflns_limit_l_max 38
_diffrn_reflns_limit_l_min -47
_diffrn_reflns_number 26869
_diffrn_reflns_theta_full 28.00
_diffrn_reflns_theta_max 28.00
_diffrn_reflns_theta_min 2.92
_exptl_absorpt_coefficient_mu 0.197
_exptl_absorpt_correction_type none
_exptl_crystal_colour colourless
_exptl_crystal_density_diffrn 1.329
_exptl_crystal_density_method 'not measured'
_exptl_crystal_description needle
_exptl_crystal_F_000 1488
_exptl_crystal_size_max 0.50
_exptl_crystal_size_mid 0.20
_exptl_crystal_size_min 0.20
_refine_diff_density_max 0.296
_refine_diff_density_min -0.234
_refine_ls_extinction_method none
_refine_ls_goodness_of_fit_ref 1.035
_refine_ls_hydrogen_treatment constr
_refine_ls_matrix_type full
_refine_ls_number_parameters 227
_refine_ls_number_reflns 4225
_refine_ls_number_restraints 0
_refine_ls_restrained_S_all 1.035
_refine_ls_R_factor_all 0.0573
_refine_ls_R_factor_gt 0.0465
_refine_ls_shift/su_max 0.001
_refine_ls_shift/su_mean 0.000
_refine_ls_structure_factor_coef Fsqd
_refine_ls_weighting_details 'calc w=1/[\s^2^(Fo^2^)+(0.0653P)^2^+0.9425P] where P=(Fo^2^+2Fc^2^)/3'
_refine_ls_weighting_scheme calc
_refine_ls_wR_factor_obs 0.1111
_refine_ls_wR_factor_ref 0.1191
_reflns_number_gt 3441
_reflns_number_total 4225
_reflns_threshold_expression I>2\s(I)
_cod_data_source_file nc2323sup1.cif
_cod_data_source_block I
_cod_database_code 2239418
_cod_database_fobs_code 2239418

loop_
_symmetry_equiv_pos_as_xyz
'x, y, z'
'-x+1/2, -y+1/2, z+1/2'
'x+1/2, -y+1/2, -z'
'-x, y, -z+1/2'
'-x, -y, -z'
'x-1/2, y-1/2, -z-1/2'
'-x-1/2, y-1/2, z'
'x, -y, z-1/2'

loop_
_atom_site_type_symbol
_atom_site_label
_atom_site_fract_x
_atom_site_fract_y
_atom_site_fract_z
_atom_site_U_iso_or_equiv
_atom_site_adp_type
_atom_site_calc_flag
_atom_site_refinement_flags
_atom_site_occupancy
_atom_site_symmetry_multiplicity
S S1 0.41618(4) 0.26300(4) 0.696695(10) 0.03581(13) Uani d . 1 1
C C2 0.40821(12) 0.43744(15) 0.67607(4) 0.0304(3) Uani d . 1 1
C C3 0.41068(14) 0.57003(18) 0.69481(4) 0.0364(3) Uani d . 1 1
H H3 0.4124 0.5737 0.7214 0.044 Uiso calc R 1 1
C C4 0.41053(13) 0.69677(17) 0.67376(5) 0.0374(3) Uani d . 1 1
H H4 0.4115 0.7884 0.6861 0.045 Uiso calc R 1 1
C C5 0.40897(13) 0.69200(16) 0.63482(5) 0.0340(3) Uani d . 1 1
H H5 0.4109 0.7804 0.6210 0.041 Uiso calc R 1 1
C C6 0.40465(12) 0.55988(15) 0.61587(4) 0.0299(3) Uani d . 1 1
H H6 0.4030 0.5564 0.5892 0.036 Uiso calc R 1 1
C C7 0.40282(11) 0.43353(14) 0.63696(4) 0.0260(3) Uani d . 1 1
N N8 0.40149(10) 0.28738(12) 0.62443(3) 0.0263(2) Uani d . 1 1
C C9 0.40200(12) 0.20746(15) 0.59169(4) 0.0280(3) Uani d . 1 1
N N10 0.41399(11) 0.06852(13) 0.60013(4) 0.0348(3) Uani d . 1 1
N N11 0.42111(12) 0.05377(13) 0.63912(4) 0.0361(3) Uani d . 1 1
C C12 0.41293(12) 0.18574(15) 0.65223(4) 0.0304(3) Uani d . 1 1
C C13 0.38612(12) 0.26957(15) 0.55412(4) 0.0280(3) Uani d . 1 1
C C14 0.46740(13) 0.23437(15) 0.52481(4) 0.0311(3) Uani d . 1 1
H H14 0.5331 0.1670 0.5291 0.037 Uiso calc R 1 1
C C15 0.45328(13) 0.29627(16) 0.48985(4) 0.0323(3) Uani d . 1 1
H H15 0.5089 0.2710 0.4702 0.039 Uiso calc R 1 1
C C16 0.35734(12) 0.39615(15) 0.48326(4) 0.0289(3) Uani d . 1 1
C C17 0.27419(12) 0.42904(15) 0.51209(4) 0.0307(3) Uani d . 1 1
H H17 0.2073 0.4947 0.5077 0.037 Uiso calc R 1 1
C C18 0.28918(12) 0.36596(15) 0.54696(4) 0.0304(3) Uani d . 1 1
H H18 0.2321 0.3889 0.5664 0.036 Uiso calc R 1 1
O O19 0.35160(9) 0.45394(11) 0.44817(3) 0.0345(2) Uani d . 1 1
C C20 0.25760(14) 0.56334(16) 0.44224(4) 0.0354(3) Uani d . 1 1
H H20A 0.2658 0.6407 0.4614 0.043 Uiso calc R 1 1
H H20B 0.1739 0.5191 0.4448 0.043 Uiso calc R 1 1
C C21 0.27167(14) 0.62833(16) 0.40378(4) 0.0367(3) Uani d . 1 1
H H21A 0.3565 0.6698 0.4016 0.044 Uiso calc R 1 1
H H21B 0.2118 0.7098 0.4013 0.044 Uiso calc R 1 1
C C22 0.25134(13) 0.52382(17) 0.37123(4) 0.0349(3) Uani d . 1 1
H H22A 0.3231 0.4564 0.3695 0.042 Uiso calc R 1 1
H H22B 0.1757 0.4650 0.3760 0.042 Uiso calc R 1 1
C C23 0.23673(14) 0.60407(17) 0.33430(4) 0.0368(3) Uani d . 1 1
H H23A 0.1652 0.6716 0.3364 0.044 Uiso calc R 1 1
H H23B 0.3123 0.6635 0.3299 0.044 Uiso calc R 1 1
C C24 0.21655(17) 0.50588(19) 0.30070(5) 0.0451(4) Uani d . 1 1
H H24A 0.2927 0.4472 0.2965 0.054 Uiso calc R 1 1
H H24B 0.1475 0.4377 0.3063 0.054 Uiso calc R 1 1
C C25 0.1863(2) 0.5888(2) 0.26520(5) 0.0612(5) Uani d . 1 1
H H25A 0.1085 0.6430 0.2687 0.092 Uiso calc R 1 1
H H25B 0.1768 0.5200 0.2444 0.092 Uiso calc R 1 1
H H25C 0.2540 0.6570 0.2596 0.092 Uiso calc R 1 1

loop_
_atom_site_aniso_label
_atom_site_aniso_U_11
_atom_site_aniso_U_22
_atom_site_aniso_U_33
_atom_site_aniso_U_12
_atom_site_aniso_U_13
_atom_site_aniso_U_23
S1 0.0409(2) 0.0353(2) 0.0313(2) 0.00007(15) -0.00034(14) 0.00440(14)
C2 0.0281(6) 0.0311(7) 0.0319(7) 0.0002(5) -0.0004(5) -0.0004(6)
C3 0.0350(7) 0.0393(8) 0.0350(8) -0.0002(6) -0.0015(6) -0.0103(6)
C4 0.0349(7) 0.0303(7) 0.0471(9) 0.0004(6) -0.0036(6) -0.0129(7)
C5 0.0333(7) 0.0239(7) 0.0449(8) -0.0005(5) -0.0033(6) -0.0039(6)
C6 0.0291(6) 0.0258(7) 0.0348(7) -0.0019(5) -0.0016(5) -0.0013(6)
C7 0.0228(6) 0.0231(6) 0.0322(7) -0.0009(5) 0.0001(5) -0.0043(5)
N8 0.0271(5) 0.0215(5) 0.0302(6) -0.0011(4) 0.0003(4) -0.0009(4)
C9 0.0250(6) 0.0237(6) 0.0353(7) -0.0015(5) -0.0006(5) -0.0060(5)
N10 0.0345(6) 0.0243(6) 0.0455(7) -0.0005(5) -0.0050(5) -0.0035(5)
N11 0.0385(6) 0.0255(6) 0.0443(7) -0.0007(5) -0.0040(5) 0.0030(5)
C12 0.0283(6) 0.0267(7) 0.0360(7) -0.0010(5) -0.0005(5) 0.0041(6)
C13 0.0275(6) 0.0249(6) 0.0315(7) -0.0025(5) -0.0028(5) -0.0063(5)
C14 0.0270(6) 0.0281(7) 0.0382(7) 0.0043(5) -0.0008(6) -0.0067(6)
C15 0.0304(7) 0.0306(7) 0.0358(7) 0.0030(5) 0.0038(6) -0.0060(6)
C16 0.0286(6) 0.0257(6) 0.0324(7) -0.0016(5) -0.0025(5) -0.0061(5)
C17 0.0267(6) 0.0292(7) 0.0361(7) 0.0037(5) -0.0033(5) -0.0085(6)
C18 0.0264(6) 0.0314(7) 0.0334(7) 0.0008(5) 0.0008(5) -0.0077(6)
O19 0.0360(5) 0.0331(5) 0.0343(5) 0.0066(4) 0.0009(4) -0.0016(4)
C20 0.0336(7) 0.0292(7) 0.0435(8) 0.0034(5) 0.0009(6) 0.0006(6)
C21 0.0346(7) 0.0274(7) 0.0482(8) -0.0013(6) 0.0007(6) 0.0057(6)
C22 0.0319(7) 0.0290(7) 0.0437(8) -0.0024(5) -0.0040(6) 0.0081(6)
C23 0.0369(7) 0.0303(7) 0.0431(8) 0.0024(6) 0.0039(6) 0.0081(6)
C24 0.0515(9) 0.0386(9) 0.0452(9) -0.0031(7) 0.0014(7) 0.0053(7)
C25 0.0812(14) 0.0626(12) 0.0398(9) 0.0116(11) 0.0092(9) 0.0047(9)

loop_
_atom_type_symbol
_atom_type_description
_atom_type_scat_dispersion_real
_atom_type_scat_dispersion_imag
_atom_type_scat_source
C C 0.0033 0.0016 'International Tables Vol C Tables 4.2.6.8 and 6.1.1.4'
H H 0.0000 0.0000 'International Tables Vol C Tables 4.2.6.8 and 6.1.1.4'
N N 0.0061 0.0033 'International Tables Vol C Tables 4.2.6.8 and 6.1.1.4'
O O 0.0106 0.0060 'International Tables Vol C Tables 4.2.6.8 and 6.1.1.4'
S S 0.1246 0.1234 'International Tables Vol C Tables 4.2.6.8 and 6.1.1.4'

loop_
_geom_angle_atom_site_label_1
_geom_angle_atom_site_label_2
_geom_angle_atom_site_label_3
_geom_angle
C12 S1 C2 89.37(7)
C3 C2 C7 120.26(13)
C3 C2 S1 126.43(12)
C7 C2 S1 113.28(11)
C4 C3 C2 118.38(14)
C4 C3 H3 120.8
C2 C3 H3 120.8
C3 C4 C5 121.03(14)
C3 C4 H4 119.5
C5 C4 H4 119.5
C6 C5 C4 120.94(14)
C6 C5 H5 119.5
C4 C5 H5 119.5
C7 C6 C5 117.91(14)
C7 C6 H6 121.0
C5 C6 H6 121.0
C6 C7 C2 121.42(13)
C6 C7 N8 128.61(13)
C2 C7 N8 109.90(12)
C12 N8 C9 104.52(12)
C12 N8 C7 114.67(12)
C9 N8 C7 140.56(12)
N10 C9 N8 108.80(13)
N10 C9 C13 126.64(13)
N8 C9 C13 124.51(12)
C9 N10 N11 109.03(12)
C12 N11 N10 105.28(12)
N11 C12 N8 112.37(13)
N11 C12 S1 134.96(12)
N8 C12 S1 112.65(10)
C18 C13 C14 118.47(13)
C18 C13 C9 120.17(12)
C14 C13 C9 121.35(12)
C15 C14 C13 120.78(13)
C15 C14 H14 119.6
C13 C14 H14 119.6
C14 C15 C16 120.21(13)
C14 C15 H15 119.9
C16 C15 H15 119.9
O19 C16 C17 124.37(12)
O19 C16 C15 116.32(12)
C17 C16 C15 119.31(13)
C18 C17 C16 119.89(12)
C18 C17 H17 120.1
C16 C17 H17 120.1
C17 C18 C13 121.31(13)
C17 C18 H18 119.3
C13 C18 H18 119.3
C16 O19 C20 116.03(11)
O19 C20 C21 109.90(12)
O19 C20 H20A 109.7
C21 C20 H20A 109.7
O19 C20 H20B 109.7
C21 C20 H20B 109.7
H20A C20 H20B 108.2
C20 C21 C22 115.56(12)
C20 C21 H21A 108.4
C22 C21 H21A 108.4
C20 C21 H21B 108.4
C22 C21 H21B 108.4
H21A C21 H21B 107.5
C23 C22 C21 111.77(13)
C23 C22 H22A 109.3
C21 C22 H22A 109.3
C23 C22 H22B 109.3
C21 C22 H22B 109.3
H22A C22 H22B 107.9
C24 C23 C22 114.37(13)
C24 C23 H23A 108.7
C22 C23 H23A 108.7
C24 C23 H23B 108.7
C22 C23 H23B 108.7
H23A C23 H23B 107.6
C25 C24 C23 113.19(15)
C25 C24 H24A 108.9
C23 C24 H24A 108.9
C25 C24 H24B 108.9
C23 C24 H24B 108.9
H24A C24 H24B 107.8
C24 C25 H25A 109.5
C24 C25 H25B 109.5
H25A C25 H25B 109.5
C24 C25 H25C 109.5
H25A C25 H25C 109.5
H25B C25 H25C 109.5

loop_
_geom_bond_atom_site_label_1
_geom_bond_atom_site_label_2
_geom_bond_distance
S1 C12 1.7370(15)
S1 C2 1.7638(15)
C2 C3 1.388(2)
C2 C7 1.396(2)
C3 C4 1.384(2)
C3 H3 0.9500
C4 C5 1.389(2)
C4 H4 0.9500
C5 C6 1.389(2)
C5 H5 0.9500
C6 C7 1.382(2)
C6 H6 0.9500
C7 N8 1.4137(17)
N8 C12 1.3667(18)
N8 C9 1.3787(18)
C9 N10 1.3164(18)
C9 C13 1.466(2)
N10 N11 1.399(2)
N11 C12 1.3012(19)
C13 C18 1.3897(19)
C13 C14 1.399(2)
C14 C15 1.378(2)
C14 H14 0.9500
C15 C16 1.399(2)
C15 H15 0.9500
C16 O19 1.3605(17)
C16 C17 1.395(2)
C17 C18 1.381(2)
C17 H17 0.9500
C18 H18 0.9500
O19 C20 1.4392(17)
C20 C21 1.503(2)
C20 H20A 0.9900
C20 H20B 0.9900
C21 C22 1.521(2)
C21 H21A 0.9900
C21 H21B 0.9900
C22 C23 1.517(2)
C22 H22A 0.9900
C22 H22B 0.9900
C23 C24 1.515(2)
C23 H23A 0.9900
C23 H23B 0.9900
C24 C25 1.512(2)
C24 H24A 0.9900
C24 H24B 0.9900
C25 H25A 0.9800
C25 H25B 0.9800
C25 H25C 0.9800

loop_
_geom_torsion_atom_site_label_1
_geom_torsion_atom_site_label_2
_geom_torsion_atom_site_label_3
_geom_torsion_atom_site_label_4
_geom_torsion
C12 S1 C2 C3 -177.71(13)
C12 S1 C2 C7 0.27(10)
C7 C2 C3 C4 -1.4(2)
S1 C2 C3 C4 176.40(11)
C2 C3 C4 C5 -0.5(2)
C3 C4 C5 C6 1.5(2)
C4 C5 C6 C7 -0.4(2)
C5 C6 C7 C2 -1.54(19)
C5 C6 C7 N8 -178.36(12)
C3 C2 C7 C6 2.5(2)
S1 C2 C7 C6 -175.59(10)
C3 C2 C7 N8 179.88(12)
S1 C2 C7 N8 1.76(13)
C6 C7 N8 C12 173.48(13)
C2 C7 N8 C12 -3.63(15)
C6 C7 N8 C9 0.5(2)
C2 C7 N8 C9 -176.62(14)
C12 N8 C9 N10 -0.47(14)
C7 N8 C9 N10 172.96(14)
C12 N8 C9 C13 177.11(12)
C7 N8 C9 C13 -9.5(2)
N8 C9 N10 N11 0.29(15)
C13 C9 N10 N11 -177.22(12)
C9 N10 N11 C12 0.02(15)
N10 N11 C12 N8 -0.33(15)
N10 N11 C12 S1 -178.80(12)
C9 N8 C12 N11 0.50(15)
C7 N8 C12 N11 -174.91(11)
C9 N8 C12 S1 179.33(9)
C7 N8 C12 S1 3.92(14)
C2 S1 C12 N11 176.13(15)
C2 S1 C12 N8 -2.34(10)
N10 C9 C13 C18 128.50(15)
N8 C9 C13 C18 -48.64(19)
N10 C9 C13 C14 -51.7(2)
N8 C9 C13 C14 131.13(14)
C18 C13 C14 C15 1.4(2)
C9 C13 C14 C15 -178.40(13)
C13 C14 C15 C16 0.3(2)
C14 C15 C16 O19 178.83(13)
C14 C15 C16 C17 -1.9(2)
O19 C16 C17 C18 -179.06(12)
C15 C16 C17 C18 1.7(2)
C16 C17 C18 C13 0.0(2)
C14 C13 C18 C17 -1.6(2)
C9 C13 C18 C17 178.22(12)
C17 C16 O19 C20 4.47(19)
C15 C16 O19 C20 -176.25(12)
C16 O19 C20 C21 173.79(12)
O19 C20 C21 C22 63.84(16)
C20 C21 C22 C23 166.39(12)
C21 C22 C23 C24 179.82(13)
C22 C23 C24 C25 172.79(15)
